data_2001118
loop_
_publ_author_name
'Pickardt, J.'
'Kustos, M.'
'Steudel, R.'

_publ_section_title
;
 Structure of a norbornanepolysulfane:
 <i>exo</i>-3,4,5,6,7-pentathiatricyclo[7.2.1.0^2,8^]dodecane
;
_journal_issue 1
_journal_name_full 'Acta Crystallographica Section C'
_journal_page_first 190
_journal_page_last 191
_journal_paper_doi 10.1107/S0108270191008715
_journal_volume 48
_journal_year 1992
_chemical_formula_sum 'C7 H10 S5'
_chemical_formula_weight 254.46
_space_group_IT_number 14
_space_group_name_Hall '-P 2yn'
_space_group_name_H-M_alt 'P 1 21/n 1'
_symmetry_cell_setting monoclinic
_symmetry_space_group_name_Hall '-P 2yn'
_symmetry_space_group_name_H-M 'P 1 21/n 1'
_cell_angle_alpha 90
_cell_angle_beta 115.22(2)
_cell_angle_gamma 90
_cell_formula_units_Z 4
_cell_length_a 10.167(4)
_cell_length_b 11.092(2)
_cell_length_c 10.278(4)
_cell_volume 1048.6(6)
_diffrn_radiation_type Mo
_diffrn_radiation_wavelength 0.71069
_exptl_absorpt_coefficient_mu 1.01
_exptl_crystal_density_diffrn 1.61
_exptl_crystal_F_000 528
_cod_data_source_file mu0255.cif
_cod_data_source_block mu0255a
_cod_original_cell_volume 1049.0(10)
_cod_database_code 2001118

loop_
_space_group_symop_id
_space_group_symop_operation_xyz
1 x,y,z
2 -x+1/2,y+1/2,-z+1/2
3 -x,-y,-z
4 x+1/2,-y+1/2,z+1/2

loop_
_atom_site_label
_atom_site_fract_x
_atom_site_fract_y
_atom_site_fract_z
S(1) .33250(10) .08130(10) 1.14560(10)
S(2) .22280(10) .07470(10) 1.27190(10)
S(3) .18120(10) .25230(10) 1.30200(10)
S(4) .02330(10) .30390(10) 1.1042
S(5) .13180(10) .32120(10) .97840(10)
C(1) .1911(3) .0639(2) .9633(3)
C(2) .1015(3) .1778(2) .8829(3)
C(3) .1482(3) .1959(3) .7598(3)
C(4) .0743(4) .0967(3) .6477(3)
C(5) .1557(4) -.0187(3) .7245(3)
C(6) .2699(3) .0285(3) .8697(3)
C(7) .3066(3) .1526(3) .8280(4)
H(1) .1153 .0017 .9755
H(2) -.0111 .1584 .8568
H(3) .1277 .2861 .7160
H(4) -.0397 .0902 .6236
H(5) .0862 .1132 .5496
H(6) .2075 -.0607 .6636
H(7) .0832 -.0824 .7398
H(8) .3577 -.0345 .9229
H(9) .3536 .1474 .7516
H(10) .3760 .2062 .9193

loop_
_geom_bond_atom_site_label_1
_geom_bond_atom_site_label_2
_geom_bond_distance
S(1) S(2) 2.0340(10)
S(3) S(4) 2.0630(10)
C(1) C(2) 1.570(4)
C(2) C(3) 1.543(4)
C(4) C(5) 1.546(5)
S(1) C(1) 1.829(3)
S(4) S(5) 2.0340(10)
C(1) C(6) 1.541(4)
C(3) C(4) 1.538(4)
C(5) C(6) 1.540(4)
S(2) S(3) 2.0660(10)
S(5) C(2) 1.825(2)
C(3) C(7) 1.534(5)
C(6) C(7) 1.535(5)
